data_1545641
loop_
_publ_author_name
'Phonsri, Wasinee'
'Harding, Phimphaka'
'Liu, Lujia'
'Telfer, Shane G.'
'Murray, Keith S.'
'Moubaraki, Boujemaa'
'Ross, Tamsyn M.'
'Jameson, Guy N. L.'
'Harding, David J.'

_publ_section_title
;
 Solvent modified spin crossover in an iron(iii) complex: phase changes
 and an exceptionally wide hysteresis
;
_journal_issue 5
_journal_name_full 'Chem. Sci.'
_journal_page_first 3949
_journal_paper_doi 10.1039/C6SC05317C
_journal_volume 8
_journal_year 2017
_chemical_formula_moiety 'C32 H20 Fe I2 N4 O2, C F3 O3 S, C3 H6 O'
_chemical_formula_sum 'C36 H26 F3 Fe I2 N4 O6 S'
_chemical_formula_weight 1009.32
_chemical_name_systematic
;
 ?
;
_space_group_crystal_system triclinic
_space_group_IT_number 2
_space_group_name_Hall '-P 1'
_space_group_name_H-M_alt 'P -1'
_symmetry_space_group_name_Hall '-P 1'
_symmetry_space_group_name_H-M 'P -1'
_atom_sites_solution_hydrogens geom
_audit_creation_method SHELXL-2013
_audit_update_record
;
2016-11-30 deposited with the CCDC.
2017-03-22 downloaded from the CCDC.
;
_cell_angle_alpha 78.558(6)
_cell_angle_beta 76.606(6)
_cell_angle_gamma 86.265(4)
_cell_formula_units_Z 2
_cell_length_a 10.3585(6)
_cell_length_b 12.9759(6)
_cell_length_c 14.1074(3)
_cell_measurement_reflns_used 23274
_cell_measurement_temperature 293(2)
_cell_measurement_theta_max 71.97
_cell_measurement_theta_min 6.57
_cell_volume 1807.59(15)
_computing_cell_refinement 'FSProcess in Process-Auto (Rigaku, 1998)'
_computing_data_collection 'CrystalClear (Rigaku, 2005)'
_computing_data_reduction 'FSProcess in Process-Auto (Rigaku, 1998)'
_computing_molecular_graphics 'OLEX (Dolomanov, 2003) and SXGRAPH in WinGX v2013.1'
_computing_publication_material 'SHELXL-97 (Sheldrick, 1997)'
_computing_structure_refinement 'SHELXL-97 (Sheldrick, 1997)'
_computing_structure_solution 'SHELXS-97 (Sheldrick, 2008)'
_diffrn_ambient_temperature 293(2)
_diffrn_detector_area_resol_mean 10
_diffrn_measured_fraction_theta_full 0.977
_diffrn_measured_fraction_theta_max 0.951
_diffrn_measurement_device_type 'Rigaku Spider'
_diffrn_measurement_method \w-scans
_diffrn_radiation_type CuK\a
_diffrn_radiation_wavelength 1.54178
_diffrn_reflns_av_R_equivalents 0.0948
_diffrn_reflns_av_unetI/netI 0.0779
_diffrn_reflns_Laue_measured_fraction_full 0.977
_diffrn_reflns_Laue_measured_fraction_max 0.951
_diffrn_reflns_limit_h_max 11
_diffrn_reflns_limit_h_min -12
_diffrn_reflns_limit_k_max 15
_diffrn_reflns_limit_k_min -14
_diffrn_reflns_limit_l_max 17
_diffrn_reflns_limit_l_min -17
_diffrn_reflns_number 25841
_diffrn_reflns_point_group_measured_fraction_full 0.977
_diffrn_reflns_point_group_measured_fraction_max 0.951
_diffrn_reflns_theta_full 67.679
_diffrn_reflns_theta_max 72.045
_diffrn_reflns_theta_min 6.569
_diffrn_source 'Rigaku MM007 rotating anode'
_exptl_absorpt_coefficient_mu 17.884
_exptl_absorpt_correction_T_max 1.000000
_exptl_absorpt_correction_T_min 0.134862
_exptl_absorpt_correction_type multi-scan
_exptl_absorpt_process_details '(ABSCOR; Higashi, 1995)'
_exptl_crystal_colour black
_exptl_crystal_density_diffrn 1.854
_exptl_crystal_density_method 'not measured'
_exptl_crystal_description rod
_exptl_crystal_F_000 986
_exptl_crystal_size_max 1.328
_exptl_crystal_size_mid 0.427
_exptl_crystal_size_min 0.190
_refine_diff_density_max 0.842
_refine_diff_density_min -1.758
_refine_diff_density_rms 0.174
_refine_ls_extinction_method none
_refine_ls_goodness_of_fit_ref 1.151
_refine_ls_hydrogen_treatment constr
_refine_ls_matrix_type full
_refine_ls_number_parameters 480
_refine_ls_number_reflns 6761
_refine_ls_number_restraints 181
_refine_ls_restrained_S_all 1.177
_refine_ls_R_factor_all 0.1158
_refine_ls_R_factor_gt 0.0920
_refine_ls_shift/su_max 0.001
_refine_ls_shift/su_mean 0.000
_refine_ls_structure_factor_coef Fsqd
_refine_ls_weighting_details
;
 w=1/[\s^2^(Fo^2^)+(0.1523P)^2^+3.6056P]
 where P=(Fo^2^+2Fc^2^)/3
;
_refine_ls_weighting_scheme calc
_refine_ls_wR_factor_gt 0.2474
_refine_ls_wR_factor_ref 0.3028
_reflns_Friedel_coverage 0.000
_reflns_number_gt 4448
_reflns_number_total 6761
_reflns_threshold_expression 'I > 2\s(I)'
_cod_data_source_file c6sc05317c2.cif
_cod_data_source_block wp113-rt
_cod_depositor_comments 'Adding full bibliography for 1545631--1545641.cif.'
_cod_database_code 1545641
_shelx_space_group_comment
;
The symmetry employed for this shelxl refinement is uniquely defined
by the following loop, which should always be used as a source of
symmetry information in preference to the above space-group names.
They are only intended as comments.
;
_shelx_estimated_absorpt_t_min 0.016
_shelx_estimated_absorpt_t_max 0.132
_shelxl_version_number 2013-2

loop_
_space_group_symop_operation_xyz
'x, y, z'
'-x, -y, -z'

loop_
_atom_site_label
_atom_site_type_symbol
_atom_site_fract_x
_atom_site_fract_y
_atom_site_fract_z
_atom_site_U_iso_or_equiv
_atom_site_adp_type
_atom_site_occupancy
_atom_site_site_symmetry_order
_atom_site_calc_flag
_atom_site_refinement_flags_posn
_atom_site_refinement_flags_adp
I1 I 1.33196(8) 0.05651(7) 0.06841(5) 0.0949(4) Uani 1 1 d . .
I2 I 1.19475(10) 0.39311(8) 0.91325(6) 0.1039(4) Uani 1 1 d . .
Fe1 Fe 0.87791(13) 0.24381(10) 0.51840(9) 0.0544(4) Uani 1 1 d . .
O2 O 0.9866(6) 0.1901(6) 0.6132(5) 0.0713(17) Uani 1 1 d . U
N4 N 0.7428(7) 0.3260(6) 0.4367(5) 0.0545(16) Uani 1 1 d . .
O1 O 1.0259(7) 0.2825(6) 0.4062(5) 0.0698(18) Uani 1 1 d . .
S01 S 0.6559(7) 0.4557(7) 0.8800(5) 0.178(2) Uani 1 1 d D U
N3 N 0.8620(7) 0.3892(6) 0.5622(5) 0.0586(18) Uani 1 1 d . .
N2 N 0.7082(7) 0.1779(6) 0.6218(5) 0.0553(17) Uani 1 1 d . .
N1 N 0.8638(7) 0.1034(6) 0.4724(5) 0.0548(17) Uani 1 1 d . .
O01 O 0.6677(12) 0.4426(10) 0.7936(7) 0.149(4) Uani 1 1 d D U
C36 C 0.9953(9) 0.3407(7) 0.6866(7) 0.060(2) Uani 1 1 d . .
C16 C 1.0574(8) 0.1271(7) 0.3346(7) 0.057(2) Uani 1 1 d . .
C29 C 0.6694(8) 0.0862(7) 0.6042(6) 0.055(2) Uani 1 1 d . .
C45 C 0.6407(9) 0.4955(9) 0.3905(7) 0.071(3) Uani 1 1 d . U
O04 O 0.7826(9) 0.1123(9) 0.2134(8) 0.121(4) Uani 1 1 d . .
C26 C 0.4780(9) 0.0839(8) 0.7390(7) 0.068(2) Uani 1 1 d . U
H26 H 0.3994 0.0540 0.7779 0.082 Uiso 1 1 calc R U
C21 C 0.7518(8) 0.0427(7) 0.5266(7) 0.056(2) Uani 1 1 d . .
C41 C 0.7863(8) 0.4661(7) 0.5117(6) 0.057(2) Uani 1 1 d . .
C42 C 0.7695(10) 0.5710(8) 0.5171(8) 0.069(2) Uani 1 1 d . .
H42 H 0.8113 0.5979 0.5584 0.083 Uiso 1 1 calc R U
C25 C 0.5529(9) 0.0356(8) 0.6643(7) 0.064(2) Uani 1 1 d . U
C32 C 1.0981(10) 0.1767(9) 0.7430(8) 0.074(3) Uani 1 1 d . .
H32 H 1.1148 0.1058 0.7414 0.089 Uiso 1 1 calc R U
C35 C 1.0422(11) 0.3880(10) 0.7551(8) 0.077(3) Uani 1 1 d . U
H35 H 1.0231 0.4583 0.7590 0.092 Uiso 1 1 calc R U
C24 C 0.5224(12) -0.0612(10) 0.6415(10) 0.095(3) Uani 1 1 d . U
H24 H 0.4466 -0.0969 0.6786 0.114 Uiso 1 1 calc R U
C37 C 0.9178(9) 0.4113(9) 0.6277(7) 0.066(2) Uani 1 1 d . .
H37 H 0.9071 0.4801 0.6385 0.079 Uiso 1 1 calc R U
C47 C 0.6018(12) 0.3521(12) 0.3208(8) 0.089(4) Uani 1 1 d . .
H47 H 0.5637 0.3242 0.2780 0.107 Uiso 1 1 calc R U
C17 C 0.9483(8) 0.0690(7) 0.4004(6) 0.0536(19) Uani 1 1 d . .
H17 H 0.9367 0.0015 0.3912 0.064 Uiso 1 1 calc R U
C49 C 0.7200(8) 0.4279(7) 0.4454(6) 0.059(2) Uani 1 1 d . .
C48 C 0.6842(10) 0.2881(9) 0.3762(7) 0.072(3) Uani 1 1 d . .
H48 H 0.6982 0.2179 0.3704 0.086 Uiso 1 1 calc R U
C11 C 1.0879(9) 0.2304(9) 0.3403(7) 0.066(3) Uani 1 1 d . .
C31 C 1.0228(9) 0.2368(7) 0.6781(7) 0.059(2) Uani 1 1 d . U
C15 C 1.1303(9) 0.0772(9) 0.2577(7) 0.066(2) Uani 1 1 d . .
H15 H 1.1098 0.0091 0.2557 0.079 Uiso 1 1 calc R U
C44 C 0.6267(11) 0.6030(10) 0.4015(9) 0.087(3) Uani 1 1 d . U
H44 H 0.5734 0.6494 0.3673 0.105 Uiso 1 1 calc R U
C33 C 1.1466(11) 0.2207(11) 0.8079(7) 0.080(3) Uani 1 1 d . U
H33 H 1.1995 0.1802 0.8468 0.096 Uiso 1 1 calc R U
C28 C 0.6354(10) 0.2190(9) 0.6941(7) 0.073(3) Uani 1 1 d . .
H28 H 0.6618 0.2815 0.7061 0.087 Uiso 1 1 calc R U
C43 C 0.6922(12) 0.6371(9) 0.4627(10) 0.088(4) Uani 1 1 d . .
H43 H 0.6843 0.7077 0.4678 0.106 Uiso 1 1 calc R U
C14 C 1.2303(11) 0.1278(10) 0.1864(7) 0.075(3) Uani 1 1 d . .
C46 C 0.5774(11) 0.4566(11) 0.3300(8) 0.086(4) Uani 1 1 d . .
H46 H 0.5201 0.4989 0.2962 0.103 Uiso 1 1 calc R U
C22 C 0.7169(12) -0.0496(10) 0.5087(10) 0.095(3) Uani 1 1 d . U
H22 H 0.7695 -0.0791 0.4575 0.114 Uiso 1 1 calc R U
C12 C 1.1943(11) 0.2804(10) 0.2629(8) 0.081(3) Uani 1 1 d . .
H12 H 1.2163 0.3486 0.2634 0.098 Uiso 1 1 calc R U
C27 C 0.5178(10) 0.1719(9) 0.7548(8) 0.072(2) Uani 1 1 d . U
H27 H 0.4686 0.2031 0.8061 0.086 Uiso 1 1 calc R U
C13 C 1.2638(10) 0.2317(10) 0.1891(8) 0.076(3) Uani 1 1 d . .
H13 H 1.3326 0.2660 0.1409 0.091 Uiso 1 1 calc R U
C02 C 0.8563(12) 0.1609(12) 0.1427(9) 0.090(4) Uani 1 1 d . .
C34 C 1.1178(10) 0.3257(10) 0.8165(7) 0.071(3) Uani 1 1 d . U
C23 C 0.6007(12) -0.1014(11) 0.5679(11) 0.103(3) Uani 1 1 d . U
H23 H 0.5787 -0.1648 0.5550 0.124 Uiso 1 1 calc R U
C03 C 0.915(2) 0.1051(19) 0.0615(13) 0.149(7) Uani 1 1 d . .
H03A H 1.0082 0.1181 0.0405 0.224 Uiso 1 1 calc R U
H03B H 0.8732 0.1298 0.0067 0.224 Uiso 1 1 calc R U
H03C H 0.9010 0.0310 0.0840 0.224 Uiso 1 1 calc R U
C04 C 0.8962(17) 0.2695(13) 0.1352(13) 0.121(5) Uani 1 1 d . .
H04A H 0.9025 0.2802 0.1994 0.181 Uiso 1 1 calc R U
H04B H 0.8312 0.3177 0.1115 0.181 Uiso 1 1 calc R U
H04C H 0.9809 0.2816 0.0898 0.181 Uiso 1 1 calc R U
F01 F 0.6974(16) 0.2674(10) 0.9387(12) 0.263(5) Uani 1 1 d D U
F02 F 0.6084(17) 0.3379(13) 1.0443(8) 0.262(5) Uani 1 1 d D U
O02 O 0.7622(13) 0.4822(13) 0.8971(11) 0.222(6) Uani 1 1 d D U
O03 O 0.5583(14) 0.5169(12) 0.9076(12) 0.257(7) Uani 1 1 d D U
F03 F 0.5123(14) 0.3032(13) 0.9539(12) 0.268(5) Uani 1 1 d D U
C01 C 0.6204(13) 0.346(3) 0.9508(18) 0.220(5) Uani 1 1 d D U

loop_
_atom_site_aniso_label
_atom_site_aniso_U_11
_atom_site_aniso_U_22
_atom_site_aniso_U_33
_atom_site_aniso_U_23
_atom_site_aniso_U_13
_atom_site_aniso_U_12
I1 0.0863(6) 0.1214(7) 0.0623(5) -0.0148(4) 0.0055(4) 0.0176(5)
I2 0.1143(7) 0.1264(8) 0.0751(5) -0.0007(5) -0.0355(5) -0.0374(6)
Fe1 0.0619(8) 0.0572(8) 0.0419(7) -0.0098(6) -0.0036(6) -0.0127(6)
O2 0.065(4) 0.074(4) 0.070(4) -0.003(3) -0.013(3) -0.004(3)
N4 0.060(4) 0.053(4) 0.049(4) -0.005(3) -0.011(3) -0.007(3)
O1 0.077(4) 0.083(4) 0.048(3) -0.021(3) 0.002(3) -0.026(4)
S01 0.166(5) 0.244(6) 0.129(4) -0.041(4) -0.035(4) -0.020(5)
N3 0.048(4) 0.071(5) 0.048(4) -0.003(3) 0.002(3) -0.013(3)
N2 0.049(4) 0.072(5) 0.041(3) -0.005(3) -0.003(3) -0.010(3)
N1 0.053(4) 0.065(4) 0.048(4) -0.008(3) -0.010(3) -0.016(3)
O01 0.164(9) 0.185(10) 0.112(6) -0.027(6) -0.063(7) 0.003(8)
C36 0.056(5) 0.063(5) 0.051(4) -0.005(4) 0.001(4) -0.002(4)
C16 0.052(4) 0.065(5) 0.055(5) -0.009(4) -0.011(4) -0.008(4)
C29 0.046(4) 0.061(5) 0.054(5) -0.002(4) -0.011(4) -0.011(4)
C45 0.057(5) 0.083(6) 0.059(5) 0.013(5) -0.004(4) -0.008(5)
O04 0.094(6) 0.141(9) 0.107(7) -0.012(6) 0.017(6) -0.033(6)
C26 0.057(5) 0.072(6) 0.063(5) -0.005(4) 0.007(4) -0.010(4)
C21 0.054(5) 0.059(5) 0.054(5) -0.011(4) -0.007(4) -0.010(4)
C41 0.053(4) 0.060(5) 0.047(4) 0.001(4) 0.004(4) -0.005(4)
C42 0.071(6) 0.059(5) 0.070(6) -0.013(5) 0.001(5) -0.009(4)
C25 0.057(5) 0.071(6) 0.055(5) 0.005(4) -0.008(4) -0.012(4)
C32 0.073(6) 0.076(6) 0.061(6) 0.002(5) -0.004(5) -0.005(5)
C35 0.073(6) 0.091(7) 0.062(5) -0.006(5) -0.008(5) -0.026(5)
C24 0.082(6) 0.093(7) 0.102(7) -0.023(6) 0.011(6) -0.042(6)
C37 0.058(5) 0.078(6) 0.059(5) -0.012(5) -0.005(4) -0.014(4)
C47 0.091(8) 0.114(10) 0.066(6) 0.009(6) -0.040(6) -0.035(7)
C17 0.047(4) 0.069(5) 0.045(4) -0.009(4) -0.012(3) -0.007(4)
C49 0.053(4) 0.066(5) 0.045(4) 0.013(4) -0.003(3) -0.014(4)
C48 0.078(6) 0.080(7) 0.061(5) -0.001(5) -0.029(5) -0.020(5)
C11 0.059(5) 0.090(7) 0.045(4) -0.004(5) -0.006(4) -0.028(5)
C31 0.053(4) 0.059(5) 0.055(4) 0.000(4) -0.004(4) -0.004(4)
C15 0.059(5) 0.083(7) 0.052(5) -0.011(4) -0.010(4) 0.001(5)
C44 0.060(6) 0.088(7) 0.088(8) 0.021(6) -0.001(6) 0.012(5)
C33 0.075(6) 0.110(8) 0.048(5) 0.004(5) -0.012(4) -0.011(6)
C28 0.069(6) 0.093(7) 0.050(5) -0.011(5) 0.000(4) -0.017(5)
C43 0.086(8) 0.066(7) 0.092(8) 0.011(6) -0.001(7) 0.007(6)
C14 0.069(6) 0.095(8) 0.053(5) -0.002(5) -0.009(4) 0.003(5)
C46 0.078(7) 0.105(9) 0.064(6) 0.024(6) -0.025(5) -0.010(6)
C22 0.081(6) 0.088(6) 0.104(7) -0.033(6) 0.028(6) -0.042(5)
C12 0.076(6) 0.095(8) 0.065(6) -0.009(6) 0.004(5) -0.029(6)
C27 0.064(6) 0.085(6) 0.057(5) -0.015(5) 0.006(4) 0.006(5)
C13 0.062(6) 0.096(8) 0.062(6) -0.010(5) -0.003(5) -0.004(5)
C02 0.074(7) 0.113(10) 0.074(7) -0.011(7) -0.004(6) 0.007(7)
C34 0.065(5) 0.095(7) 0.048(4) -0.004(5) -0.003(4) -0.020(5)
C23 0.086(6) 0.098(6) 0.114(7) -0.030(6) 0.019(5) -0.045(5)
C03 0.146(16) 0.21(2) 0.098(12) -0.047(13) -0.028(11) 0.018(15)
C04 0.123(12) 0.107(11) 0.116(12) 0.012(9) -0.020(9) -0.010(9)
F01 0.284(10) 0.268(10) 0.211(10) 0.001(9) -0.044(10) -0.002(9)
F02 0.281(11) 0.298(12) 0.185(8) 0.005(8) -0.048(9) -0.033(10)
O02 0.204(10) 0.295(14) 0.202(12) -0.073(11) -0.086(10) -0.044(9)
O03 0.225(11) 0.302(12) 0.216(13) -0.057(11) 0.001(12) 0.049(11)
F03 0.265(10) 0.296(11) 0.230(10) -0.007(10) -0.048(9) -0.069(8)
C01 0.217(8) 0.264(8) 0.166(7) -0.008(7) -0.038(8) -0.027(7)

loop_
_atom_type_symbol
_atom_type_description
_atom_type_scat_dispersion_real
_atom_type_scat_dispersion_imag
_atom_type_scat_source
C C 0.0181 0.0091 'International Tables Vol C Tables 4.2.6.8 and 6.1.1.4'
H H 0.0000 0.0000 'International Tables Vol C Tables 4.2.6.8 and 6.1.1.4'
N N 0.0311 0.0180 'International Tables Vol C Tables 4.2.6.8 and 6.1.1.4'
O O 0.0492 0.0322 'International Tables Vol C Tables 4.2.6.8 and 6.1.1.4'
F F 0.0727 0.0534 'International Tables Vol C Tables 4.2.6.8 and 6.1.1.4'
S S 0.3331 0.5567 'International Tables Vol C Tables 4.2.6.8 and 6.1.1.4'
Fe Fe -1.1336 3.1974 'International Tables Vol C Tables 4.2.6.8 and 6.1.1.4'
I I -0.3257 6.8362 'International Tables Vol C Tables 4.2.6.8 and 6.1.1.4'

loop_
_geom_angle_atom_site_label_1
_geom_angle_atom_site_label_2
_geom_angle_atom_site_label_3
_geom_angle
O1 Fe1 O2 95.5(3)
O1 Fe1 N1 89.6(3)
O2 Fe1 N1 97.1(3)
O1 Fe1 N3 95.0(3)
O2 Fe1 N3 90.1(3)
N1 Fe1 N3 171.1(3)
O1 Fe1 N2 167.2(3)
O2 Fe1 N2 90.1(3)
N1 Fe1 N2 78.4(3)
N3 Fe1 N2 96.5(3)
O1 Fe1 N4 91.0(3)
O2 Fe1 N4 167.2(3)
N1 Fe1 N4 94.0(3)
N3 Fe1 N4 78.4(3)
N2 Fe1 N4 85.8(3)
C31 O2 Fe1 129.6(6)
C48 N4 C49 118.5(8)
C48 N4 Fe1 126.5(7)
C49 N4 Fe1 114.9(5)
C11 O1 Fe1 130.7(6)
O01 S01 O02 113.4(8)
O01 S01 O03 113.1(8)
O02 S01 O03 112.0(8)
O01 S01 C01 107.3(8)
O02 S01 C01 105.4(8)
O03 S01 C01 104.7(8)
C37 N3 C41 120.7(9)
C37 N3 Fe1 124.5(7)
C41 N3 Fe1 114.8(6)
C28 N2 C29 118.9(7)
C28 N2 Fe1 126.8(7)
C29 N2 Fe1 114.2(6)
C17 N1 C21 120.1(8)
C17 N1 Fe1 125.3(6)
C21 N1 Fe1 114.6(6)
C31 C36 C35 122.4(9)
C31 C36 C37 123.8(9)
C35 C36 C37 113.8(9)
C15 C16 C11 120.8(8)
C15 C16 C17 115.4(8)
C11 C16 C17 123.7(9)
N2 C29 C21 117.4(7)
N2 C29 C25 120.7(9)
C21 C29 C25 121.9(8)
C46 C45 C49 119.7(11)
C46 C45 C44 122.2(11)
C49 C45 C44 118.1(10)
C27 C26 C25 120.2(8)
C27 C26 H26 119.9
C25 C26 H26 119.9
C22 C21 C29 118.6(8)
C22 C21 N1 126.2(9)
C29 C21 N1 115.2(8)
C42 C41 N3 128.1(9)
C42 C41 C49 117.2(9)
N3 C41 C49 114.7(8)
C41 C42 C43 121.5(11)
C41 C42 H42 119.2
C43 C42 H42 119.2
C26 C25 C29 118.0(9)
C26 C25 C24 125.6(9)
C29 C25 C24 116.5(10)
C33 C32 C31 121.7(11)
C33 C32 H32 119.1
C31 C32 H32 119.1
C34 C35 C36 118.3(11)
C34 C35 H35 120.8
C36 C35 H35 120.8
C23 C24 C25 121.1(10)
C23 C24 H24 119.4
C25 C24 H24 119.4
N3 C37 C36 126.9(10)
N3 C37 H37 116.6
C36 C37 H37 116.6
C46 C47 C48 120.0(10)
C46 C47 H47 120.0
C48 C47 H47 120.0
N1 C17 C16 125.2(9)
N1 C17 H17 117.4
C16 C17 H17 117.4
N4 C49 C45 122.1(9)
N4 C49 C41 116.7(8)
C45 C49 C41 121.1(9)
N4 C48 C47 121.6(11)
N4 C48 H48 119.2
C47 C48 H48 119.2
O1 C11 C16 125.1(8)
O1 C11 C12 118.7(9)
C16 C11 C12 116.1(10)
O2 C31 C36 125.0(8)
O2 C31 C32 118.0(9)
C36 C31 C32 117.0(9)
C14 C15 C16 120.8(10)
C14 C15 H15 119.6
C16 C15 H15 119.6
C43 C44 C45 119.5(10)
C43 C44 H44 120.2
C45 C44 H44 120.2
C32 C33 C34 120.9(10)
C32 C33 H33 119.5
C34 C33 H33 119.5
N2 C28 C27 122.3(10)
N2 C28 H28 118.9
C27 C28 H28 118.9
C44 C43 C42 122.5(12)
C44 C43 H43 118.7
C42 C43 H43 118.7
C15 C14 C13 120.2(10)
C15 C14 I1 120.7(9)
C13 C14 I1 119.0(7)
C45 C46 C47 117.9(10)
C45 C46 H46 121.1
C47 C46 H46 121.1
C21 C22 C23 120.4(11)
C21 C22 H22 119.8
C23 C22 H22 119.8
C13 C12 C11 122.7(11)
C13 C12 H12 118.7
C11 C12 H12 118.7
C26 C27 C28 120.0(10)
C26 C27 H27 120.0
C28 C27 H27 120.0
C12 C13 C14 119.4(9)
C12 C13 H13 120.3
C14 C13 H13 120.3
O04 C02 C03 116.9(16)
O04 C02 C04 124.1(14)
C03 C02 C04 118.9(14)
C33 C34 C35 119.5(10)
C33 C34 I2 120.8(8)
C35 C34 I2 119.6(9)
C24 C23 C22 121.5(12)
C24 C23 H23 119.2
C22 C23 H23 119.2
C02 C03 H03A 109.5
C02 C03 H03B 109.5
H03A C03 H03B 109.5
C02 C03 H03C 109.5
H03A C03 H03C 109.5
H03B C03 H03C 109.5
C02 C04 H04A 109.5
C02 C04 H04B 109.5
H04A C04 H04B 109.5
C02 C04 H04C 109.5
H04A C04 H04C 109.5
H04B C04 H04C 109.5
F01 C01 F03 98(2)
F01 C01 F02 98(2)
F03 C01 F02 98(2)
F01 C01 S01 119.4(17)
F03 C01 S01 119.2(17)
F02 C01 S01 119.4(17)

loop_
_geom_bond_atom_site_label_1
_geom_bond_atom_site_label_2
_geom_bond_distance
I1 C14 2.099(12)
I2 C34 2.081(11)
Fe1 O1 1.941(6)
Fe1 O2 1.942(7)
Fe1 N1 2.076(7)
Fe1 N3 2.084(8)
Fe1 N2 2.113(6)
Fe1 N4 2.119(7)
O2 C31 1.324(12)
N4 C48 1.335(11)
N4 C49 1.353(12)
O1 C11 1.285(12)
S01 O01 1.241(8)
S01 O02 1.262(8)
S01 O03 1.280(9)
S01 C01 1.58(4)
N3 C37 1.283(12)
N3 C41 1.411(11)
N2 C28 1.304(13)
N2 C29 1.366(11)
N1 C17 1.309(12)
N1 C21 1.421(10)
C36 C31 1.383(13)
C36 C35 1.428(14)
C36 C37 1.443(13)
C16 C15 1.415(14)
C16 C11 1.418(13)
C16 C17 1.434(11)
C29 C21 1.412(13)
C29 C25 1.419(11)
C45 C46 1.373(16)
C45 C49 1.405(13)
C45 C44 1.429(18)
O04 C02 1.198(14)
C26 C27 1.315(15)
C26 C25 1.387(15)
C26 H26 0.9300
C21 C22 1.359(14)
C41 C42 1.376(13)
C41 C49 1.456(13)
C42 C43 1.380(16)
C42 H42 0.9300
C25 C24 1.429(16)
C32 C33 1.368(15)
C32 C31 1.422(13)
C32 H32 0.9300
C35 C34 1.404(15)
C35 H35 0.9300
C24 C23 1.333(18)
C24 H24 0.9300
C37 H37 0.9300
C47 C46 1.389(19)
C47 C48 1.410(15)
C47 H47 0.9300
C17 H17 0.9300
C48 H48 0.9300
C11 C12 1.443(12)
C15 C14 1.364(14)
C15 H15 0.9300
C44 C43 1.364(18)
C44 H44 0.9300
C33 C34 1.399(17)
C33 H33 0.9300
C28 C27 1.413(13)
C28 H28 0.9300
C43 H43 0.9300
C14 C13 1.423(16)
C46 H46 0.9300
C22 C23 1.419(14)
C22 H22 0.9300
C12 C13 1.363(16)
C12 H12 0.9300
C27 H27 0.9300
C13 H13 0.9300
C02 C03 1.47(2)
C02 C04 1.47(2)
C23 H23 0.9300
C03 H03A 0.9600
C03 H03B 0.9600
C03 H03C 0.9600
C04 H04A 0.9600
C04 H04B 0.9600
C04 H04C 0.9600
F01 C01 1.27(2)
F02 C01 1.280(19)
F03 C01 1.270(19)

loop_
_geom_torsion_atom_site_label_1
_geom_torsion_atom_site_label_2
_geom_torsion_atom_site_label_3
_geom_torsion_atom_site_label_4
_geom_torsion
C28 N2 C29 C21 -178.8(9)
Fe1 N2 C29 C21 5.4(10)
C28 N2 C29 C25 -0.9(13)
Fe1 N2 C29 C25 -176.7(6)
N2 C29 C21 C22 178.7(10)
C25 C29 C21 C22 0.8(15)
N2 C29 C21 N1 -2.9(12)
C25 C29 C21 N1 179.3(8)
C17 N1 C21 C22 -3.3(15)
Fe1 N1 C21 C22 177.1(10)
C17 N1 C21 C29 178.4(8)
Fe1 N1 C21 C29 -1.2(10)
C37 N3 C41 C42 5.5(13)
Fe1 N3 C41 C42 -172.8(8)
C37 N3 C41 C49 -175.3(7)
Fe1 N3 C41 C49 6.4(8)
N3 C41 C42 C43 179.8(9)
C49 C41 C42 C43 0.6(13)
C27 C26 C25 C29 -2.5(15)
C27 C26 C25 C24 178.2(11)
N2 C29 C25 C26 2.1(13)
C21 C29 C25 C26 179.9(9)
N2 C29 C25 C24 -178.5(10)
C21 C29 C25 C24 -0.8(14)
C31 C36 C35 C34 -0.6(14)
C37 C36 C35 C34 179.5(8)
C26 C25 C24 C23 179.8(13)
C29 C25 C24 C23 0.6(19)
C41 N3 C37 C36 178.5(8)
Fe1 N3 C37 C36 -3.2(12)
C31 C36 C37 N3 1.4(14)
C35 C36 C37 N3 -178.7(8)
C21 N1 C17 C16 173.8(8)
Fe1 N1 C17 C16 -6.7(12)
C15 C16 C17 N1 -175.6(8)
C11 C16 C17 N1 0.5(14)
C48 N4 C49 C45 -2.1(12)
Fe1 N4 C49 C45 175.3(6)
C48 N4 C49 C41 -179.7(8)
Fe1 N4 C49 C41 -2.4(9)
C46 C45 C49 N4 3.7(13)
C44 C45 C49 N4 -177.5(8)
C46 C45 C49 C41 -178.7(9)
C44 C45 C49 C41 0.0(13)
C42 C41 C49 N4 176.7(8)
N3 C41 C49 N4 -2.6(10)
C42 C41 C49 C45 -1.0(12)
N3 C41 C49 C45 179.7(7)
C49 N4 C48 C47 0.9(14)
Fe1 N4 C48 C47 -176.1(8)
C46 C47 C48 N4 -1.4(17)
Fe1 O1 C11 C16 1.1(15)
Fe1 O1 C11 C12 178.7(7)
C15 C16 C11 O1 178.7(9)
C17 C16 C11 O1 2.8(15)
C15 C16 C11 C12 1.1(14)
C17 C16 C11 C12 -174.9(9)
Fe1 O2 C31 C36 -4.6(13)
Fe1 O2 C31 C32 176.8(6)
C35 C36 C31 O2 -177.1(8)
C37 C36 C31 O2 2.8(14)
C35 C36 C31 C32 1.5(13)
C37 C36 C31 C32 -178.6(8)
C33 C32 C31 O2 175.8(9)
C33 C32 C31 C36 -3.0(14)
C11 C16 C15 C14 -1.0(14)
C17 C16 C15 C14 175.3(8)
C46 C45 C44 C43 -179.9(10)
C49 C45 C44 C43 1.3(15)
C31 C32 C33 C34 3.4(16)
C29 N2 C28 C27 0.1(15)
Fe1 N2 C28 C27 175.2(7)
C45 C44 C43 C42 -1.8(17)
C41 C42 C43 C44 0.8(17)
C16 C15 C14 C13 0.7(15)
C16 C15 C14 I1 -176.9(7)
C49 C45 C46 C47 -4.1(15)
C44 C45 C46 C47 177.3(10)
C48 C47 C46 C45 3.0(17)
C29 C21 C22 C23 -0.7(19)
N1 C21 C22 C23 -178.9(12)
O1 C11 C12 C13 -178.9(10)
C16 C11 C12 C13 -1.0(16)
C25 C26 C27 C28 1.7(16)
N2 C28 C27 C26 -0.4(17)
C11 C12 C13 C14 0.9(18)
C15 C14 C13 C12 -0.7(16)
I1 C14 C13 C12 177.0(9)
C32 C33 C34 C35 -2.4(15)
C32 C33 C34 I2 -178.9(7)
C36 C35 C34 C33 1.0(14)
C36 C35 C34 I2 177.5(7)
C25 C24 C23 C22 0(2)
C21 C22 C23 C24 0(2)
O01 S01 C01 F01 56.9(12)
O02 S01 C01 F01 -64.4(12)
O03 S01 C01 F01 177.4(12)
O01 S01 C01 F03 -63.2(12)
O02 S01 C01 F03 175.6(12)
O03 S01 C01 F03 57.3(13)
O01 S01 C01 F02 177.1(11)
O02 S01 C01 F02 55.9(12)
O03 S01 C01 F02 -62.4(12)
